data_4128966
loop_
_publ_author_name
'Hua, Bin'
'Shao, Li'
'Zhang, Zhihua'
'Liu, Jiyong'
'Huang, Feihe'

_publ_section_title
;
 Cooperative Silver Ion-Pair Recognition by Peralkylated Pillar[5]arenes.
;
_journal_issue 38
_journal_name_full 'Journal of the American Chemical Society'
_journal_page_first 15008
_journal_page_last 15012
_journal_paper_doi 10.1021/jacs.9b08257
_journal_volume 141
_journal_year 2019
_chemical_formula_moiety 'Ag2 C4 F6 O4, C55 H70 O10'
_chemical_formula_sum 'C59 H70 Ag2 F6 O14'
_chemical_formula_weight 1332.89
_space_group_crystal_system monoclinic
_space_group_IT_number 14
_space_group_name_Hall '-P 2yn'
_space_group_name_H-M_alt 'P 1 21/n 1'
_atom_sites_solution_hydrogens geom
_atom_sites_solution_primary direct
_audit_creation_date 2019-09-02
_audit_creation_method
;
Olex2 1.2
(compiled 2018.05.29 svn.r3508 for OlexSys, GUI svn.r5506)
;
_cell_angle_alpha 90
_cell_angle_beta 92.654(3)
_cell_angle_gamma 90
_cell_formula_units_Z 4
_cell_length_a 16.5674(6)
_cell_length_b 20.0237(9)
_cell_length_c 17.9980(6)
_cell_measurement_reflns_used 6167
_cell_measurement_temperature 164.7
_cell_measurement_theta_max 29.4417
_cell_measurement_theta_min 2.9329
_cell_volume 5964.3(4)
_computing_cell_refinement
;
CrysAlisPro, Agilent Technologies,
Version 1.171.35.11 (release 16-05-2011 CrysAlis171 .NET)
(compiled May 16 2011,17:55:39)
;
_computing_data_collection
;
CrysAlisPro, Agilent Technologies,
Version 1.171.35.11 (release 16-05-2011 CrysAlis171 .NET)
(compiled May 16 2011,17:55:39)
;
_computing_data_reduction
;
CrysAlisPro, Agilent Technologies,
Version 1.171.35.11 (release 16-05-2011 CrysAlis171 .NET)
(compiled May 16 2011,17:55:39)
;
_computing_molecular_graphics 'Olex2 (Dolomanov et al., 2009)'
_computing_publication_material 'Olex2 (Dolomanov et al., 2009)'
_computing_structure_refinement 'ShelXL (Sheldrick, 2015)'
_computing_structure_solution 'ShelXS (Sheldrick, 2008)'
_diffrn_ambient_temperature 164.7
_diffrn_detector_area_resol_mean 10.3592
_diffrn_measured_fraction_theta_full 0.996
_diffrn_measured_fraction_theta_max 0.996
_diffrn_measurement_details
;
#__ type_ start__ end____ width___ exp.time_
  1 omega  -37.00   62.00   1.0000   90.0000
omega____ theta____ kappa____ phi______ frames
    -      -11.4683   38.0000   30.0000 99

#__ type_ start__ end____ width___ exp.time_
  2 omega  -72.00   15.00   1.0000   90.0000
omega____ theta____ kappa____ phi______ frames
    -      -11.4683  -38.0000 -150.0000 87
;
_diffrn_measurement_device_type 'Xcalibur, Atlas, Gemini ultra'
_diffrn_measurement_method '\w scans'
_diffrn_orient_matrix_UB_11 0.0268398000
_diffrn_orient_matrix_UB_12 0.0177569000
_diffrn_orient_matrix_UB_13 -0.0224203000
_diffrn_orient_matrix_UB_21 0.0221107000
_diffrn_orient_matrix_UB_22 -0.0297598000
_diffrn_orient_matrix_UB_23 -0.0055544000
_diffrn_orient_matrix_UB_31 -0.0250798000
_diffrn_orient_matrix_UB_32 -0.0072858000
_diffrn_orient_matrix_UB_33 -0.0319792000
_diffrn_radiation_monochromator graphite
_diffrn_radiation_type MoK\a
_diffrn_radiation_wavelength 0.71073
_diffrn_reflns_av_R_equivalents 0.0447
_diffrn_reflns_av_unetI/netI 0.0434
_diffrn_reflns_Laue_measured_fraction_full 0.996
_diffrn_reflns_Laue_measured_fraction_max 0.996
_diffrn_reflns_limit_h_max 16
_diffrn_reflns_limit_h_min -14
_diffrn_reflns_limit_k_max 19
_diffrn_reflns_limit_k_min -20
_diffrn_reflns_limit_l_max 17
_diffrn_reflns_limit_l_min -17
_diffrn_reflns_number 17069
_diffrn_reflns_point_group_measured_fraction_full 0.996
_diffrn_reflns_point_group_measured_fraction_max 0.996
_diffrn_reflns_theta_full 20.815
_diffrn_reflns_theta_max 20.815
_diffrn_reflns_theta_min 2.939
_diffrn_source 'Enhance (Mo) X-ray Source'
_exptl_absorpt_coefficient_mu 0.738
_exptl_absorpt_correction_T_max 0.904
_exptl_absorpt_correction_T_min 0.808
_exptl_absorpt_correction_type analytical
_exptl_absorpt_process_details
;
CrysAlisPro, Agilent Technologies,
Version 1.171.35.11 (release 16-05-2011 CrysAlis171 .NET)
(compiled May 16 2011,17:55:39)
Analytical numeric absorption correction using a multifaceted crystal
			model based on expressions derived by R.C. Clark & J.S. Reid.
(Clark, R. C. & Reid, J. S. (1995). Acta Cryst. A51, 887-897)
;
_exptl_crystal_colour colourless
_exptl_crystal_colour_primary colourless
_exptl_crystal_density_diffrn 1.484
_exptl_crystal_description block
_exptl_crystal_F_000 2736
_exptl_crystal_size_max 0.5106
_exptl_crystal_size_mid 0.2415
_exptl_crystal_size_min 0.1654
_refine_diff_density_max 1.392
_refine_diff_density_min -0.935
_refine_diff_density_rms 0.066
_refine_ls_extinction_method none
_refine_ls_goodness_of_fit_ref 1.039
_refine_ls_hydrogen_treatment constr
_refine_ls_matrix_type full
_refine_ls_number_parameters 811
_refine_ls_number_reflns 6203
_refine_ls_number_restraints 0
_refine_ls_restrained_S_all 1.039
_refine_ls_R_factor_all 0.0671
_refine_ls_R_factor_gt 0.0537
_refine_ls_shift/su_max 0.001
_refine_ls_shift/su_mean 0.000
_refine_ls_structure_factor_coef Fsqd
_refine_ls_weighting_details 'w=1/[\s^2^(Fo^2^)+(0.0652P)^2^+14.0870P] where P=(Fo^2^+2Fc^2^)/3'
_refine_ls_weighting_scheme calc
_refine_ls_wR_factor_gt 0.1344
_refine_ls_wR_factor_ref 0.1464
_reflns_Friedel_coverage 0.000
_reflns_number_gt 5017
_reflns_number_total 6203
_reflns_threshold_expression 'I > 2\s(I)'
_cod_data_source_file ja9b08257_si_002.cif
_cod_data_source_block 171219_hb_p5_ag_abs
_cod_database_code 4128966
_shelx_shelxl_version_number 2016/6
_chemical_oxdiff_formula C59H70Ag2F6O14
_shelx_space_group_comment
;
The symmetry employed for this shelxl refinement is uniquely defined
by the following loop, which should always be used as a source of
symmetry information in preference to the above space-group names.
They are only intended as comments.
;
_shelx_estimated_absorpt_t_max 0.888
_shelx_estimated_absorpt_t_min 0.704
_reflns_odcompleteness_completeness 99.51
_reflns_odcompleteness_iscentric 1
_reflns_odcompleteness_theta 26.32
_olex2_refinement_description
;
1. Fixed Uiso
 At 1.2 times of:
  All C(H) groups, All C(H,H) groups, All C(H,H,H,H) groups
 At 1.5 times of:
  All C(H,H,H) groups
2. Uiso/Uaniso restraints and constraints
Uanis(Ag1) = Uanis(Ag1A)
3. Others
 Sof(Ag2A)=Sof(O14A)=Sof(O12A)=1-FVAR(1)
 Sof(O12)=Sof(O14)=Sof(Ag2)=FVAR(1)
 Sof(Ag1A)=1-FVAR(2)
 Sof(Ag1)=FVAR(2)
 Sof(H21C)=Sof(H21D)=Sof(C22A)=Sof(H22D)=Sof(H22E)=Sof(H22F)=1-FVAR(3)
 Sof(H21A)=Sof(H21B)=Sof(C22)=Sof(H22A)=Sof(H22B)=Sof(H22C)=FVAR(3)
 Sof(F6A)=Sof(F5A)=Sof(F4A)=1-FVAR(4)
 Sof(F4)=Sof(F5)=Sof(F6)=FVAR(4)
4.a Secondary CH2 refined with riding coordinates:
 C1(H1A,H1B), C8(H8A,H8B), C10(H10A,H10B), C12(H12A,H12B), C19(H19A,H19B),
 C21(H21A,H21B), C21(H21C,H21D), C23(H23A,H23B), C30(H30A,H30B), C32(H32A,H32B),
  C34(H34A,H34B), C41(H41A,H41B), C43(H43A,H43B), C45(H45A,H45B), C52(H52A,
 H52B), C54(H54A,H54B)
4.b Aromatic/amide H refined with riding coordinates:
 C3(H3), C6(H6), C14(H14), C17(H17), C25(H25), C28(H28), C36(H36), C39(H39),
 C47(H47), C50(H50)
4.c Idealised Me refined as rotating group:
 C9(H9A,H9B,H9C), C11(H11A,H11B,H11C), C20(H20A,H20B,H20C), C22(H22A,H22B,
 H22C), C31(H31A,H31B,H31C), C33(H33A,H33B,H33C), C42(H42A,H42B,H42C), C44(H44A,
 H44B,H44C), C53(H53A,H53B,H53C), C55(H55A,H55B,H55C), C22A(H22D,H22E,H22F)
;
_olex2_submission_special_instructions 'No special instructions were received'

loop_
_space_group_symop_operation_xyz
'x, y, z'
'-x+1/2, y+1/2, -z+1/2'
'-x, -y, -z'
'x-1/2, -y-1/2, z-1/2'

loop_
_atom_site_label
_atom_site_type_symbol
_atom_site_fract_x
_atom_site_fract_y
_atom_site_fract_z
_atom_site_U_iso_or_equiv
_atom_site_adp_type
_atom_site_occupancy
_atom_site_site_symmetry_order
_atom_site_calc_flag
_atom_site_refinement_flags_posn
_atom_site_refinement_flags_occupancy
_atom_site_disorder_assembly
_atom_site_disorder_group
F1 F -0.1798(4) 0.7777(3) 0.9020(4) 0.164(3) Uani 1 1 d . . . .
F2 F -0.2204(3) 0.6921(4) 0.8530(3) 0.139(2) Uani 1 1 d . . . .
F3 F -0.1395(3) 0.6875(3) 0.9426(3) 0.126(2) Uani 1 1 d . . . .
F4 F 0.2112(14) 0.8027(12) 0.5402(15) 0.089(9) Uani 0.47(3) 1 d . P A 1
F5 F 0.2114(16) 0.7009(11) 0.5347(15) 0.092(8) Uani 0.47(3) 1 d . P A 1
F6 F 0.2874(8) 0.7459(15) 0.6105(7) 0.078(8) Uani 0.47(3) 1 d . P A 1
O11 O -0.0235(3) 0.7007(3) 0.8515(3) 0.0786(15) Uani 1 1 d . . . .
O12 O -0.0983(9) 0.7668(7) 0.7795(9) 0.087(4) Uani 0.581(4) 1 d . P B 1
O13 O 0.1660(3) 0.7161(2) 0.6945(3) 0.0683(13) Uani 1 1 d . . . .
O14 O 0.0766(9) 0.7561(7) 0.6107(9) 0.064(4) Uani 0.581(4) 1 d . P B 1
C56 C -0.0881(4) 0.7234(3) 0.8289(4) 0.0485(16) Uani 1 1 d . . . .
C57 C -0.1558(4) 0.7193(3) 0.8820(4) 0.0543(17) Uani 1 1 d . . . .
C58 C 0.1474(4) 0.7443(3) 0.6352(4) 0.0512(16) Uani 1 1 d . . . .
C59 C 0.2138(5) 0.7498(4) 0.5794(4) 0.0553(17) Uani 1 1 d . . . .
Ag1 Ag 0.08660(3) 0.70374(3) 0.78885(3) 0.0638(3) Uani 0.9043(10) 1 d . P B 1
Ag2 Ag -0.03020(6) 0.74408(12) 0.67282(6) 0.0681(7) Uani 0.581(4) 1 d . P B 1
Ag1A Ag 0.0504(3) 0.6673(3) 0.7392(3) 0.0638(3) Uani 0.0957(10) 1 d . P B 2
Ag2A Ag -0.01054(12) 0.79481(16) 0.69853(13) 0.0755(11) Uani 0.419(4) 1 d . P B 2
O1 O -0.0229(2) 0.9152(2) 0.9278(2) 0.0589(12) Uani 1 1 d . . . .
O2 O 0.0612(2) 0.9609(2) 0.6389(2) 0.0548(11) Uani 1 1 d . . . .
O3 O 0.0929(3) 0.6893(2) 1.0193(2) 0.0562(11) Uani 1 1 d . . . .
O4 O 0.2525(3) 0.8449(2) 0.8192(2) 0.0622(12) Uani 1 1 d . . . .
O5 O -0.0406(2) 0.5129(2) 0.83482(19) 0.0475(10) Uani 1 1 d . . . .
O6 O 0.2731(2) 0.5977(2) 0.7990(2) 0.0516(11) Uani 1 1 d . . . .
O7 O -0.2301(2) 0.6333(2) 0.6456(2) 0.0519(11) Uani 1 1 d . . . .
O8 O 0.0786(2) 0.5618(2) 0.5735(2) 0.0584(12) Uani 1 1 d . . . .
O9 O -0.2273(2) 0.87693(19) 0.7065(2) 0.0506(10) Uani 1 1 d . . . .
O10 O -0.0520(3) 0.7882(2) 0.4711(2) 0.0561(11) Uani 1 1 d . . . .
C1 C -0.1031(3) 0.9601(3) 0.6629(3) 0.0449(15) Uani 1 1 d . . . .
H1A H -0.082089 0.992434 0.626905 0.054 Uiso 1 1 calc R . . .
H1B H -0.152688 0.979241 0.683015 0.054 Uiso 1 1 calc R . . .
C2 C -0.0405(3) 0.9492(3) 0.7258(3) 0.0389(14) Uani 1 1 d . . . .
C3 C -0.0624(3) 0.9386(3) 0.7981(3) 0.0436(15) Uani 1 1 d . . . .
H3 H -0.117943 0.939801 0.808895 0.052 Uiso 1 1 calc R . . .
C4 C -0.0052(4) 0.9263(3) 0.8551(3) 0.0424(15) Uani 1 1 d . . . .
C5 C 0.0760(3) 0.9238(3) 0.8405(3) 0.0415(14) Uani 1 1 d . . . .
C6 C 0.0984(3) 0.9334(3) 0.7685(3) 0.0405(14) Uani 1 1 d . . . .
H6 H 0.153912 0.930420 0.757738 0.049 Uiso 1 1 calc R . . .
C7 C 0.0420(3) 0.9473(3) 0.7113(3) 0.0424(14) Uani 1 1 d . . . .
C8 C -0.1002(4) 0.9295(3) 0.9523(3) 0.0585(17) Uani 1 1 d . . . .
H8A H -0.141218 0.900990 0.925974 0.070 Uiso 1 1 calc R . . .
H8B H -0.114183 0.976864 0.942658 0.070 Uiso 1 1 calc R . . .
C9 C -0.0976(4) 0.9153(4) 1.0339(3) 0.0644(19) Uani 1 1 d . . . .
H9A H -0.082953 0.868449 1.042596 0.097 Uiso 1 1 calc GR . . .
H9B H -0.150763 0.924056 1.053525 0.097 Uiso 1 1 calc GR . . .
H9C H -0.057207 0.944209 1.059237 0.097 Uiso 1 1 calc GR . . .
C10 C 0.1434(4) 0.9528(3) 0.6212(3) 0.0571(17) Uani 1 1 d . . . .
H10A H 0.160608 0.906070 0.630066 0.069 Uiso 1 1 calc R . . .
H10B H 0.178254 0.982389 0.652950 0.069 Uiso 1 1 calc R . . .
C11 C 0.1509(4) 0.9707(4) 0.5402(4) 0.073(2) Uani 1 1 d . . . .
H11A H 0.117577 0.940233 0.509176 0.109 Uiso 1 1 calc GR . . .
H11B H 0.207472 0.966757 0.527247 0.109 Uiso 1 1 calc GR . . .
H11C H 0.132446 1.016699 0.531764 0.109 Uiso 1 1 calc GR . . .
C12 C 0.1398(4) 0.9096(3) 0.9020(3) 0.0493(16) Uani 1 1 d . . . .
H12A H 0.190456 0.932998 0.890775 0.059 Uiso 1 1 calc R . . .
H12B H 0.121235 0.927309 0.949649 0.059 Uiso 1 1 calc R . . .
C13 C 0.1566(4) 0.8358(3) 0.9102(3) 0.0467(16) Uani 1 1 d . . . .
C14 C 0.1164(4) 0.7975(3) 0.9610(3) 0.0474(16) Uani 1 1 d . . . .
H14 H 0.077405 0.818210 0.990451 0.057 Uiso 1 1 calc R . . .
C15 C 0.1316(4) 0.7300(3) 0.9701(3) 0.0480(16) Uani 1 1 d . . . .
C16 C 0.1904(4) 0.6988(3) 0.9283(3) 0.0441(16) Uani 1 1 d . . . .
C17 C 0.2287(4) 0.7373(3) 0.8766(3) 0.0473(16) Uani 1 1 d . . . .
H17 H 0.267150 0.716778 0.846365 0.057 Uiso 1 1 calc R . . .
C18 C 0.2129(4) 0.8047(3) 0.8676(3) 0.0466(16) Uani 1 1 d . . . .
C19 C 0.0271(4) 0.7167(4) 1.0568(4) 0.0661(19) Uani 1 1 d . . . .
H19A H -0.011377 0.738518 1.020721 0.079 Uiso 1 1 calc R . . .
H19B H 0.046813 0.750621 1.093341 0.079 Uiso 1 1 calc R . . .
C20 C -0.0141(5) 0.6607(4) 1.0959(4) 0.088(2) Uani 1 1 d . . . .
H20A H -0.032843 0.627190 1.059392 0.132 Uiso 1 1 calc GR . . .
H20B H -0.060437 0.678414 1.121577 0.132 Uiso 1 1 calc GR . . .
H20C H 0.024078 0.640102 1.132249 0.132 Uiso 1 1 calc GR . . .
C21 C 0.3181(5) 0.8191(4) 0.7801(4) 0.078(2) Uani 1 1 d . . . .
H21A H 0.320502 0.844674 0.733172 0.094 Uiso 0.556(15) 1 calc R P C 1
H21B H 0.304481 0.772461 0.766232 0.094 Uiso 0.556(15) 1 calc R P C 1
H21C H 0.356967 0.796829 0.815410 0.094 Uiso 0.444(15) 1 calc R P C 2
H21D H 0.297914 0.785490 0.743413 0.094 Uiso 0.444(15) 1 calc R P C 2
C22 C 0.3986(7) 0.8187(6) 0.8147(7) 0.060(4) Uani 0.556(15) 1 d . P C 1
H22A H 0.409393 0.861749 0.839003 0.089 Uiso 0.556(15) 1 calc GR P C 1
H22B H 0.438082 0.811088 0.776715 0.089 Uiso 0.556(15) 1 calc GR P C 1
H22C H 0.402778 0.782887 0.851813 0.089 Uiso 0.556(15) 1 calc GR P C 1
C23 C 0.2084(3) 0.6248(3) 0.9360(3) 0.0473(16) Uani 1 1 d . . . .
H23A H 0.191941 0.608813 0.985052 0.057 Uiso 1 1 calc R . . .
H23B H 0.267246 0.617213 0.932981 0.057 Uiso 1 1 calc R . . .
C24 C 0.1631(3) 0.5862(3) 0.8745(3) 0.0401(14) Uani 1 1 d . . . .
C25 C 0.0850(4) 0.5635(3) 0.8855(3) 0.0447(15) Uani 1 1 d . . . .
H25 H 0.063323 0.568017 0.933192 0.054 Uiso 1 1 calc R . . .
C26 C 0.0379(3) 0.5345(3) 0.8280(3) 0.0372(14) Uani 1 1 d . . . .
C27 C 0.0695(3) 0.5260(3) 0.7585(3) 0.0376(14) Uani 1 1 d . . . .
C28 C 0.1477(4) 0.5470(3) 0.7485(3) 0.0413(14) Uani 1 1 d . . . .
H28 H 0.170039 0.540932 0.701224 0.050 Uiso 1 1 calc R . . .
C29 C 0.1947(3) 0.5764(3) 0.8051(3) 0.0421(15) Uani 1 1 d . . . .
C30 C -0.0760(4) 0.5223(3) 0.9041(3) 0.0498(16) Uani 1 1 d . . . .
H30A H -0.073690 0.569999 0.918416 0.060 Uiso 1 1 calc R . . .
H30B H -0.046456 0.495975 0.943212 0.060 Uiso 1 1 calc R . . .
C31 C -0.1620(4) 0.4995(4) 0.8959(4) 0.0663(19) Uani 1 1 d . . . .
H31A H -0.190038 0.524611 0.855780 0.099 Uiso 1 1 calc GR . . .
H31B H -0.188685 0.507247 0.942622 0.099 Uiso 1 1 calc GR . . .
H31C H -0.163471 0.451744 0.884068 0.099 Uiso 1 1 calc GR . . .
C32 C 0.3076(4) 0.5954(3) 0.7277(3) 0.0524(16) Uani 1 1 d . . . .
H32A H 0.276186 0.623679 0.691720 0.063 Uiso 1 1 calc R . . .
H32B H 0.307807 0.549049 0.708673 0.063 Uiso 1 1 calc R . . .
C33 C 0.3933(4) 0.6214(4) 0.7384(4) 0.0654(19) Uani 1 1 d . . . .
H33A H 0.421001 0.617037 0.691750 0.098 Uiso 1 1 calc GR . . .
H33B H 0.422218 0.595477 0.777415 0.098 Uiso 1 1 calc GR . . .
H33C H 0.392026 0.668524 0.753086 0.098 Uiso 1 1 calc GR . . .
C34 C 0.0181(3) 0.4970(3) 0.6945(3) 0.0404(14) Uani 1 1 d . . . .
H34A H -0.019905 0.463972 0.714175 0.049 Uiso 1 1 calc R . . .
H34B H 0.053444 0.473378 0.660298 0.049 Uiso 1 1 calc R . . .
C35 C -0.0296(3) 0.5503(3) 0.6515(3) 0.0364(14) Uani 1 1 d . . . .
C36 C -0.1073(3) 0.5683(3) 0.6713(3) 0.0388(14) Uani 1 1 d . . . .
H36 H -0.129879 0.548052 0.713264 0.047 Uiso 1 1 calc R . . .
C37 C -0.1519(3) 0.6157(3) 0.6303(3) 0.0384(14) Uani 1 1 d . . . .
C38 C -0.1192(3) 0.6474(3) 0.5701(3) 0.0354(14) Uani 1 1 d . . . .
C39 C -0.0416(3) 0.6297(3) 0.5515(3) 0.0417(14) Uani 1 1 d . . . .
H39 H -0.018362 0.650969 0.510377 0.050 Uiso 1 1 calc R . . .
C40 C 0.0026(3) 0.5822(3) 0.5912(3) 0.0409(14) Uani 1 1 d . . . .
C41 C -0.2725(4) 0.5948(3) 0.6969(4) 0.0549(17) Uani 1 1 d . . . .
H41A H -0.246330 0.598698 0.747238 0.066 Uiso 1 1 calc R . . .
H41B H -0.272596 0.547161 0.682113 0.066 Uiso 1 1 calc R . . .
C42 C -0.3580(4) 0.6209(4) 0.6968(4) 0.074(2) Uani 1 1 d . . . .
H42A H -0.382914 0.617887 0.646480 0.112 Uiso 1 1 calc GR . . .
H42B H -0.357366 0.667653 0.713059 0.112 Uiso 1 1 calc GR . . .
H42C H -0.389276 0.594216 0.730935 0.112 Uiso 1 1 calc GR . . .
C43 C 0.1023(4) 0.5694(3) 0.4997(3) 0.0548(17) Uani 1 1 d . . . .
H43A H 0.110547 0.617245 0.488472 0.066 Uiso 1 1 calc R . . .
H43B H 0.059876 0.551688 0.464465 0.066 Uiso 1 1 calc R . . .
C44 C 0.1793(4) 0.5316(4) 0.4923(4) 0.069(2) Uani 1 1 d . . . .
H44A H 0.196492 0.535181 0.441079 0.103 Uiso 1 1 calc GR . . .
H44B H 0.170709 0.484524 0.504540 0.103 Uiso 1 1 calc GR . . .
H44C H 0.221212 0.550331 0.526427 0.103 Uiso 1 1 calc GR . . .
C45 C -0.1666(4) 0.6997(3) 0.5255(3) 0.0437(15) Uani 1 1 d . . . .
H45A H -0.150196 0.698548 0.473316 0.052 Uiso 1 1 calc R . . .
H45B H -0.224893 0.688830 0.525598 0.052 Uiso 1 1 calc R . . .
C46 C -0.1531(3) 0.7692(3) 0.5565(3) 0.0375(14) Uani 1 1 d . . . .
C47 C -0.1982(3) 0.7917(3) 0.6143(3) 0.0387(14) Uani 1 1 d . . . .
H47 H -0.239920 0.763940 0.631594 0.046 Uiso 1 1 calc R . . .
C48 C -0.1849(3) 0.8532(3) 0.6480(3) 0.0407(14) Uani 1 1 d . . . .
C49 C -0.1237(3) 0.8950(3) 0.6232(3) 0.0383(14) Uani 1 1 d . . . .
C50 C -0.0802(3) 0.8729(3) 0.5641(3) 0.0428(15) Uani 1 1 d . . . .
H50 H -0.039392 0.901062 0.545989 0.051 Uiso 1 1 calc R . . .
C51 C -0.0937(3) 0.8115(3) 0.5301(3) 0.0405(14) Uani 1 1 d . . . .
C52 C -0.2915(4) 0.8359(3) 0.7316(4) 0.0572(17) Uani 1 1 d . . . .
H52A H -0.270573 0.791637 0.747589 0.069 Uiso 1 1 calc R . . .
H52B H -0.333458 0.829445 0.691288 0.069 Uiso 1 1 calc R . . .
C53 C -0.3260(5) 0.8724(4) 0.7962(4) 0.081(2) Uani 1 1 d . . . .
H53A H -0.339469 0.918308 0.781383 0.121 Uiso 1 1 calc GR . . .
H53B H -0.286114 0.873082 0.838132 0.121 Uiso 1 1 calc GR . . .
H53C H -0.375003 0.849503 0.811157 0.121 Uiso 1 1 calc GR . . .
C54 C 0.0143(4) 0.8274(4) 0.4472(4) 0.0642(19) Uani 1 1 d . . . .
H54A H 0.053399 0.835748 0.489439 0.077 Uiso 1 1 calc R . . .
H54B H -0.005382 0.870966 0.427652 0.077 Uiso 1 1 calc R . . .
C55 C 0.0538(5) 0.7890(4) 0.3876(4) 0.090(3) Uani 1 1 d . . . .
H55A H 0.015640 0.783764 0.344692 0.135 Uiso 1 1 calc GR . . .
H55B H 0.069858 0.744918 0.406611 0.135 Uiso 1 1 calc GR . . .
H55C H 0.101649 0.813262 0.372325 0.135 Uiso 1 1 calc GR . . .
C22A C 0.3532(11) 0.8658(9) 0.7469(11) 0.086(7) Uani 0.444(15) 1 d . P C 2
H22D H 0.319079 0.880616 0.704156 0.129 Uiso 0.444(15) 1 calc GR P C 2
H22E H 0.404947 0.849556 0.729677 0.129 Uiso 0.444(15) 1 calc GR P C 2
H22F H 0.362868 0.903233 0.781202 0.129 Uiso 0.444(15) 1 calc GR P C 2
F6A F 0.264(2) 0.7032(18) 0.5830(18) 0.160(16) Uani 0.53(3) 1 d . P A 2
F5A F 0.1854(8) 0.749(3) 0.5108(6) 0.138(12) Uani 0.53(3) 1 d . P A 2
F4A F 0.250(2) 0.8062(14) 0.587(2) 0.161(15) Uani 0.53(3) 1 d . P A 2
O14A O 0.0918(13) 0.7879(8) 0.6243(12) 0.059(5) Uani 0.419(4) 1 d . P B 2
O12A O -0.1120(10) 0.7305(8) 0.7624(9) 0.051(4) Uani 0.419(4) 1 d . P B 2

loop_
_atom_site_aniso_label
_atom_site_aniso_U_11
_atom_site_aniso_U_22
_atom_site_aniso_U_33
_atom_site_aniso_U_23
_atom_site_aniso_U_13
_atom_site_aniso_U_12
F1 0.207(7) 0.083(4) 0.213(7) -0.013(4) 0.142(6) 0.020(4)
F2 0.076(4) 0.241(7) 0.101(4) -0.020(4) 0.010(3) -0.064(4)
F3 0.092(4) 0.208(6) 0.078(3) 0.063(4) 0.025(3) 0.047(4)
F4 0.107(13) 0.076(14) 0.089(15) 0.043(11) 0.046(10) 0.029(9)
F5 0.105(14) 0.079(13) 0.094(14) -0.046(10) 0.017(11) -0.024(9)
F6 0.040(7) 0.14(2) 0.059(7) -0.019(9) 0.008(5) -0.013(9)
O11 0.060(3) 0.103(4) 0.074(3) 0.030(3) 0.010(3) 0.030(3)
O12 0.065(9) 0.114(12) 0.084(10) 0.043(9) 0.016(7) 0.035(9)
O13 0.062(3) 0.088(3) 0.055(3) 0.012(3) 0.005(2) 0.020(3)
O14 0.056(8) 0.068(10) 0.066(7) 0.023(7) -0.010(5) -0.009(7)
C56 0.048(4) 0.042(4) 0.055(5) 0.000(4) -0.007(4) 0.015(3)
C57 0.055(5) 0.058(4) 0.050(4) 0.003(4) 0.002(4) 0.010(4)
C58 0.055(5) 0.051(4) 0.047(4) -0.004(3) -0.008(4) 0.006(4)
C59 0.063(5) 0.054(5) 0.050(5) 0.001(4) 0.005(4) 0.002(4)
Ag1 0.0534(4) 0.0880(5) 0.0496(4) 0.0124(3) -0.0019(3) 0.0181(3)
Ag2 0.0518(7) 0.1020(17) 0.0495(7) 0.0242(7) -0.0077(5) 0.0108(7)
Ag1A 0.0534(4) 0.0880(5) 0.0496(4) 0.0124(3) -0.0019(3) 0.0181(3)
Ag2A 0.0599(11) 0.090(2) 0.0776(12) 0.0355(13) 0.0126(9) 0.0277(11)
O1 0.053(3) 0.082(3) 0.042(3) 0.003(2) 0.008(2) 0.029(2)
O2 0.045(3) 0.068(3) 0.051(3) 0.018(2) 0.000(2) -0.010(2)
O3 0.057(3) 0.061(3) 0.050(3) -0.004(2) -0.002(2) 0.023(2)
O4 0.060(3) 0.070(3) 0.057(3) -0.007(2) 0.009(2) 0.018(2)
O5 0.051(3) 0.064(3) 0.028(2) 0.0013(18) 0.0016(18) -0.004(2)
O6 0.043(3) 0.064(3) 0.048(3) -0.019(2) -0.001(2) 0.008(2)
O7 0.049(3) 0.054(3) 0.054(3) 0.020(2) 0.011(2) 0.005(2)
O8 0.053(3) 0.089(3) 0.034(2) 0.009(2) 0.007(2) 0.016(2)
O9 0.049(3) 0.050(2) 0.054(3) 0.002(2) 0.013(2) 0.005(2)
O10 0.057(3) 0.067(3) 0.046(3) 0.001(2) 0.015(2) -0.003(2)
C1 0.045(4) 0.037(3) 0.052(4) 0.012(3) -0.005(3) 0.005(3)
C2 0.040(4) 0.029(3) 0.047(4) 0.002(3) -0.005(3) 0.003(3)
C3 0.035(3) 0.043(3) 0.053(4) -0.001(3) 0.000(3) 0.011(3)
C4 0.050(4) 0.037(3) 0.040(4) 0.000(3) 0.002(3) 0.015(3)
C5 0.046(4) 0.032(3) 0.046(4) -0.011(3) -0.002(3) 0.011(3)
C6 0.032(3) 0.038(3) 0.051(4) 0.001(3) -0.001(3) 0.003(3)
C7 0.042(4) 0.038(3) 0.047(4) 0.001(3) -0.001(3) -0.005(3)
C8 0.054(4) 0.065(4) 0.056(4) 0.001(3) 0.008(3) 0.016(3)
C9 0.061(4) 0.078(5) 0.055(4) 0.000(4) 0.013(3) 0.017(4)
C10 0.056(5) 0.058(4) 0.058(4) 0.009(3) 0.010(3) -0.007(3)
C11 0.079(5) 0.076(5) 0.065(5) 0.018(4) 0.013(4) -0.022(4)
C12 0.051(4) 0.050(4) 0.046(4) -0.014(3) -0.007(3) 0.012(3)
C13 0.054(4) 0.050(4) 0.035(3) -0.010(3) -0.012(3) 0.018(3)
C14 0.046(4) 0.060(5) 0.035(4) -0.021(3) -0.009(3) 0.020(3)
C15 0.055(4) 0.054(4) 0.034(3) -0.008(3) -0.010(3) 0.013(3)
C16 0.044(4) 0.050(4) 0.037(3) -0.015(3) -0.017(3) 0.016(3)
C17 0.047(4) 0.059(5) 0.035(3) -0.017(3) -0.015(3) 0.012(3)
C18 0.051(4) 0.056(4) 0.031(3) -0.013(3) -0.012(3) 0.018(3)
C19 0.066(5) 0.073(5) 0.059(4) -0.002(4) 0.004(4) 0.016(4)
C20 0.083(6) 0.109(7) 0.075(5) 0.016(5) 0.019(4) 0.028(5)
C21 0.065(5) 0.086(6) 0.083(5) -0.030(5) 0.011(5) 0.008(5)
C22 0.059(9) 0.056(8) 0.064(8) 0.006(6) 0.004(6) 0.000(6)
C23 0.040(4) 0.055(4) 0.045(4) -0.013(3) -0.014(3) 0.010(3)
C24 0.041(4) 0.045(4) 0.033(3) -0.002(3) -0.002(3) 0.016(3)
C25 0.055(4) 0.054(4) 0.024(3) 0.002(3) -0.001(3) 0.014(3)
C26 0.044(4) 0.039(3) 0.028(3) 0.003(3) -0.001(3) 0.006(3)
C27 0.049(4) 0.034(3) 0.030(3) 0.000(2) -0.006(3) 0.006(3)
C28 0.053(4) 0.043(3) 0.028(3) -0.007(3) -0.001(3) 0.007(3)
C29 0.043(4) 0.045(4) 0.038(4) -0.002(3) -0.004(3) 0.011(3)
C30 0.059(4) 0.054(4) 0.036(4) 0.001(3) 0.002(3) 0.002(3)
C31 0.066(5) 0.082(5) 0.052(4) -0.002(4) 0.020(3) -0.013(4)
C32 0.051(4) 0.057(4) 0.050(4) -0.004(3) 0.001(3) 0.015(3)
C33 0.047(4) 0.074(5) 0.076(5) -0.019(4) 0.011(3) 0.003(4)
C34 0.050(4) 0.036(3) 0.034(3) -0.005(3) -0.001(3) 0.004(3)
C35 0.048(4) 0.034(3) 0.026(3) -0.009(3) 0.000(3) -0.003(3)
C36 0.053(4) 0.036(3) 0.027(3) 0.001(3) 0.001(3) -0.006(3)
C37 0.041(4) 0.039(3) 0.034(3) -0.002(3) -0.002(3) 0.003(3)
C38 0.046(4) 0.035(3) 0.024(3) 0.000(2) -0.006(3) -0.004(3)
C39 0.047(4) 0.054(4) 0.024(3) 0.002(3) 0.004(3) -0.002(3)
C40 0.040(4) 0.049(4) 0.033(3) -0.004(3) -0.001(3) 0.007(3)
C41 0.058(4) 0.045(4) 0.063(4) 0.007(3) 0.018(3) 0.005(3)
C42 0.059(5) 0.068(5) 0.099(6) 0.016(4) 0.031(4) 0.004(4)
C43 0.049(4) 0.073(5) 0.043(4) -0.006(3) 0.007(3) -0.011(3)
C44 0.056(5) 0.089(5) 0.062(4) -0.008(4) 0.015(3) -0.004(4)
C45 0.046(4) 0.051(4) 0.033(3) 0.009(3) -0.001(3) -0.001(3)
C46 0.039(3) 0.046(4) 0.027(3) 0.011(3) -0.005(3) 0.004(3)
C47 0.036(3) 0.045(4) 0.035(3) 0.014(3) 0.000(3) 0.001(3)
C48 0.039(4) 0.042(4) 0.040(3) 0.008(3) -0.003(3) 0.009(3)
C49 0.036(3) 0.041(3) 0.037(3) 0.017(3) -0.005(3) 0.004(3)
C50 0.040(4) 0.045(4) 0.043(4) 0.017(3) -0.004(3) -0.001(3)
C51 0.038(4) 0.049(4) 0.034(3) 0.011(3) -0.003(3) 0.006(3)
C52 0.055(4) 0.057(4) 0.060(4) 0.008(3) 0.013(3) 0.005(3)
C53 0.085(6) 0.061(5) 0.101(6) 0.007(4) 0.044(5) 0.013(4)
C54 0.060(5) 0.077(5) 0.057(4) 0.018(4) 0.015(4) -0.002(4)
C55 0.079(6) 0.128(7) 0.065(5) 0.008(5) 0.032(4) 0.010(5)
C22A 0.085(14) 0.061(12) 0.117(16) -0.020(11) 0.060(12) -0.038(10)
F6A 0.16(2) 0.18(3) 0.15(2) 0.094(19) 0.097(19) 0.13(2)
F5A 0.077(8) 0.29(4) 0.045(7) -0.011(13) 0.001(5) 0.023(15)
F4A 0.18(2) 0.13(2) 0.19(2) -0.093(19) 0.124(19) -0.093(19)
O14A 0.053(10) 0.057(12) 0.070(11) 0.029(9) 0.019(8) 0.000(9)
O12A 0.045(7) 0.084(12) 0.024(7) -0.004(7) -0.013(5) 0.003(8)

loop_
_atom_type_symbol
_atom_type_description
_atom_type_scat_dispersion_real
_atom_type_scat_dispersion_imag
_atom_type_scat_source
C C 0.0033 0.0016 'International Tables Vol C Tables 4.2.6.8 and 6.1.1.4'
H H 0.0000 0.0000 'International Tables Vol C Tables 4.2.6.8 and 6.1.1.4'
O O 0.0106 0.0060 'International Tables Vol C Tables 4.2.6.8 and 6.1.1.4'
F F 0.0171 0.0103 'International Tables Vol C Tables 4.2.6.8 and 6.1.1.4'
Ag Ag -0.8971 1.1015 'International Tables Vol C Tables 4.2.6.8 and 6.1.1.4'

loop_
_exptl_crystal_face_index_h
_exptl_crystal_face_index_k
_exptl_crystal_face_index_l
_exptl_crystal_face_perp_dist
_exptl_oxdiff_crystal_face_indexfrac_h
_exptl_oxdiff_crystal_face_indexfrac_k
_exptl_oxdiff_crystal_face_indexfrac_l
_exptl_oxdiff_crystal_face_x
_exptl_oxdiff_crystal_face_y
_exptl_oxdiff_crystal_face_z
-9 -23 11 0.1035 -9.0000 -23.0000 11.0000 -0.8966 0.4244 0.0415
9 23 -11 0.1035 9.0000 23.0000 -11.0000 0.8966 -0.4244 -0.0415
-15 -18 -9 0.1969 -15.0000 -18.0000 -9.0000 -0.5204 0.2540 0.7952
5 -9 23 0.2144 5.0000 -9.0000 23.0000 -0.5413 0.2506 -0.7953
15 15 -15 0.0852 15.0000 15.0000 -15.0000 1.0053 -0.0314 -0.0058
-15 -15 14 0.0738 -15.0000 -15.0000 14.0000 -0.9828 0.0370 0.0378
-2 3 -25 0.2037 -2.0000 3.0000 -25.0000 0.5601 0.0054 0.8278
20 14 4 0.1936 20.0000 14.0000 4.0000 0.6957 0.0034 -0.7315
-16 16 12 0.0923 -16.0000 16.0000 12.0000 -0.4144 -0.8966 -0.0990
15 -16 -14 0.0955 15.0000 -16.0000 -14.0000 0.4324 0.8856 0.1881
-5 -11 -22 0.2039 -5.0000 -11.0000 -22.0000 0.1637 0.3390 0.9091
19 -1 14 0.2404 19.0000 -1.0000 14.0000 0.1783 0.3721 -0.9169
-12 11 -18 0.2311 -12.0000 11.0000 -18.0000 0.2768 -0.4927 0.7964
1 28 -1 0.1238 1.0000 28.0000 -1.0000 0.5465 -0.8056 -0.1971
-1 -28 1 0.1006 -1.0000 -28.0000 1.0000 -0.5465 0.8056 0.1971
11 16 16 0.2176 11.0000 16.0000 16.0000 0.2206 -0.3218 -0.9041
17 0 -18 0.0892 17.0000 -0.0000 -18.0000 0.8598 0.4759 0.1493

loop_
_geom_angle_atom_site_label_1
_geom_angle_atom_site_label_2
_geom_angle_atom_site_label_3
_geom_angle
C56 O11 Ag1 124.1(4)
C56 O11 Ag1A 106.7(4)
C56 O12 Ag2 113.5(9)
C58 O13 Ag1 125.6(4)
C58 O13 Ag1A 108.4(4)
C58 O14 Ag2 125.0(10)
O11 C56 O12 125.8(9)
O11 C56 C57 116.0(6)
O11 C56 O12A 126.6(10)
O12 C56 C57 114.1(8)
O12A C56 C57 113.6(9)
F1 C57 C56 112.0(6)
F2 C57 F1 103.6(7)
F2 C57 C56 113.2(6)
F3 C57 F1 105.6(6)
F3 C57 F2 105.9(6)
F3 C57 C56 115.6(6)
O13 C58 O14 125.6(9)
O13 C58 C59 116.3(6)
O13 C58 O14A 126.5(11)
O14 C58 C59 116.4(9)
O14A C58 C59 112.7(10)
F4 C59 F6 106.9(13)
F4 C59 C58 114.7(8)
F5 C59 F4 106.9(12)
F5 C59 F6 103.0(12)
F5 C59 C58 111.1(8)
F6 C59 C58 113.4(8)
F6A C59 C58 114.4(9)
F6A C59 F5A 104.3(14)
F6A C59 F4A 110.1(17)
F5A C59 C58 112.5(9)
F4A C59 C58 109.9(8)
F4A C59 F5A 105.2(15)
O11 Ag1 O13 159.83(18)
O11 Ag1 Ag2 80.44(13)
O13 Ag1 Ag2 79.40(12)
O12 Ag2 Ag1 78.0(4)
O14 Ag2 O12 148.5(5)
O14 Ag2 Ag1 82.4(4)
O11 Ag1A Ag2A 77.59(19)
O13 Ag1A O11 127.4(3)
O13 Ag1A Ag2A 79.7(2)
O14A Ag2A Ag1A 80.0(5)
O14A Ag2A O12A 144.5(6)
O12A Ag2A Ag1A 69.4(4)
C4 O1 C8 120.3(5)
C7 O2 C10 116.9(4)
C15 O3 C19 117.8(5)
C18 O4 C21 120.1(6)
C26 O5 C30 117.8(4)
C29 O6 C32 118.7(4)
C37 O7 C41 119.3(4)
C40 O8 C43 118.9(4)
C48 O9 C52 117.1(5)
C51 O10 C54 117.8(5)
H1A C1 H1B 108.0
C2 C1 H1A 109.4
C2 C1 H1B 109.4
C2 C1 C49 111.0(4)
C49 C1 H1A 109.4
C49 C1 H1B 109.4
C3 C2 C1 121.6(5)
C3 C2 C7 118.1(5)
C7 C2 C1 120.3(5)
C2 C3 H3 119.2
C2 C3 C4 121.6(5)
C4 C3 H3 119.2
O1 C4 C3 124.5(5)
O1 C4 C5 115.3(5)
C5 C4 C3 120.2(5)
C4 C5 C12 121.2(5)
C6 C5 C4 118.7(5)
C6 C5 C12 120.1(5)
C5 C6 H6 119.2
C5 C6 C7 121.6(5)
C7 C6 H6 119.2
O2 C7 C2 116.0(5)
O2 C7 C6 124.3(5)
C6 C7 C2 119.8(5)
O1 C8 H8A 110.4
O1 C8 H8B 110.4
O1 C8 C9 106.5(5)
H8A C8 H8B 108.6
C9 C8 H8A 110.4
C9 C8 H8B 110.4
C8 C9 H9A 109.5
C8 C9 H9B 109.5
C8 C9 H9C 109.5
H9A C9 H9B 109.5
H9A C9 H9C 109.5
H9B C9 H9C 109.5
O2 C10 H10A 110.1
O2 C10 H10B 110.1
O2 C10 C11 108.1(5)
H10A C10 H10B 108.4
C11 C10 H10A 110.1
C11 C10 H10B 110.1
C10 C11 H11A 109.5
C10 C11 H11B 109.5
C10 C11 H11C 109.5
H11A C11 H11B 109.5
H11A C11 H11C 109.5
H11B C11 H11C 109.5
C5 C12 H12A 109.2
C5 C12 H12B 109.2
H12A C12 H12B 107.9
C13 C12 C5 111.8(5)
C13 C12 H12A 109.2
C13 C12 H12B 109.2
C14 C13 C12 121.0(5)
C18 C13 C12 120.9(6)
C18 C13 C14 118.2(6)
C13 C14 H14 119.0
C15 C14 C13 122.0(6)
C15 C14 H14 119.0
O3 C15 C14 124.4(6)
O3 C15 C16 115.8(5)
C14 C15 C16 119.8(6)
C15 C16 C23 121.6(6)
C17 C16 C15 117.6(6)
C17 C16 C23 120.7(5)
C16 C17 H17 118.9
C18 C17 C16 122.1(6)
C18 C17 H17 118.9
O4 C18 C13 116.2(5)
O4 C18 C17 123.5(5)
C17 C18 C13 120.3(6)
O3 C19 H19A 110.1
O3 C19 H19B 110.1
O3 C19 C20 108.0(6)
H19A C19 H19B 108.4
C20 C19 H19A 110.1
C20 C19 H19B 110.1
C19 C20 H20A 109.5
C19 C20 H20B 109.5
C19 C20 H20C 109.5
H20A C20 H20B 109.5
H20A C20 H20C 109.5
H20B C20 H20C 109.5
O4 C21 H21A 107.3
O4 C21 H21B 107.3
O4 C21 H21C 109.6
O4 C21 H21D 109.6
O4 C21 C22 120.0(7)
H21A C21 H21B 106.9
H21C C21 H21D 108.1
C22 C21 H21A 107.3
C22 C21 H21B 107.3
C22A C21 O4 110.2(10)
C22A C21 H21C 109.6
C22A C21 H21D 109.6
C21 C22 H22A 109.5
C21 C22 H22B 109.5
C21 C22 H22C 109.5
H22A C22 H22B 109.5
H22A C22 H22C 109.5
H22B C22 H22C 109.5
C16 C23 H23A 109.7
C16 C23 H23B 109.7
C16 C23 C24 110.0(4)
H23A C23 H23B 108.2
C24 C23 H23A 109.7
C24 C23 H23B 109.7
C25 C24 C23 119.6(5)
C29 C24 C23 122.1(5)
C29 C24 C25 118.2(5)
C24 C25 H25 119.3
C26 C25 C24 121.5(5)
C26 C25 H25 119.3
O5 C26 C25 124.2(5)
O5 C26 C27 115.9(5)
C27 C26 C25 119.9(5)
C26 C27 C34 120.6(5)
C28 C27 C26 118.4(5)
C28 C27 C34 120.9(5)
C27 C28 H28 119.0
C27 C28 C29 122.0(5)
C29 C28 H28 119.0
O6 C29 C24 115.1(5)
O6 C29 C28 124.9(5)
C28 C29 C24 120.0(6)
O5 C30 H30A 110.2
O5 C30 H30B 110.2
O5 C30 C31 107.7(5)
H30A C30 H30B 108.5
C31 C30 H30A 110.2
C31 C30 H30B 110.2
C30 C31 H31A 109.5
C30 C31 H31B 109.5
C30 C31 H31C 109.5
H31A C31 H31B 109.5
H31A C31 H31C 109.5
H31B C31 H31C 109.5
O6 C32 H32A 110.4
O6 C32 H32B 110.4
O6 C32 C33 106.6(5)
H32A C32 H32B 108.6
C33 C32 H32A 110.4
C33 C32 H32B 110.4
C32 C33 H33A 109.5
C32 C33 H33B 109.5
C32 C33 H33C 109.5
H33A C33 H33B 109.5
H33A C33 H33C 109.5
H33B C33 H33C 109.5
C27 C34 H34A 109.1
C27 C34 H34B 109.1
C27 C34 C35 112.3(4)
H34A C34 H34B 107.9
C35 C34 H34A 109.1
C35 C34 H34B 109.1
C36 C35 C34 121.0(5)
C40 C35 C34 120.8(5)
C40 C35 C36 118.2(5)
C35 C36 H36 119.5
C37 C36 C35 120.9(5)
C37 C36 H36 119.5
O7 C37 C36 123.3(5)
O7 C37 C38 116.2(5)
C38 C37 C36 120.6(5)
C37 C38 C39 118.1(5)
C37 C38 C45 121.3(5)
C39 C38 C45 120.7(5)
C38 C39 H39 119.1
C40 C39 C38 121.7(5)
C40 C39 H39 119.1
O8 C40 C35 115.7(5)
O8 C40 C39 123.7(5)
C39 C40 C35 120.5(5)
O7 C41 H41A 110.2
O7 C41 H41B 110.2
O7 C41 C42 107.8(5)
H41A C41 H41B 108.5
C42 C41 H41A 110.2
C42 C41 H41B 110.2
C41 C42 H42A 109.5
C41 C42 H42B 109.5
C41 C42 H42C 109.5
H42A C42 H42B 109.5
H42A C42 H42C 109.5
H42B C42 H42C 109.5
O8 C43 H43A 110.2
O8 C43 H43B 110.2
O8 C43 C44 107.7(5)
H43A C43 H43B 108.5
C44 C43 H43A 110.2
C44 C43 H43B 110.2
C43 C44 H44A 109.5
C43 C44 H44B 109.5
C43 C44 H44C 109.5
H44A C44 H44B 109.5
H44A C44 H44C 109.5
H44B C44 H44C 109.5
C38 C45 H45A 109.2
C38 C45 H45B 109.2
H45A C45 H45B 107.9
C46 C45 C38 112.0(4)
C46 C45 H45A 109.2
C46 C45 H45B 109.2
C47 C46 C45 120.1(5)
C47 C46 C51 118.1(5)
C51 C46 C45 121.7(5)
C46 C47 H47 118.7
C46 C47 C48 122.5(5)
C48 C47 H47 118.7
O9 C48 C47 124.3(5)
O9 C48 C49 116.1(5)
C47 C48 C49 119.5(5)
C48 C49 C1 120.8(5)
C50 C49 C1 121.5(5)
C50 C49 C48 117.6(5)
C49 C50 H50 118.5
C49 C50 C51 122.9(5)
C51 C50 H50 118.5
O10 C51 C46 116.4(5)
O10 C51 C50 124.4(5)
C50 C51 C46 119.2(5)
O9 C52 H52A 110.5
O9 C52 H52B 110.5
O9 C52 C53 106.2(5)
H52A C52 H52B 108.7
C53 C52 H52A 110.5
C53 C52 H52B 110.5
C52 C53 H53A 109.5
C52 C53 H53B 109.5
C52 C53 H53C 109.5
H53A C53 H53B 109.5
H53A C53 H53C 109.5
H53B C53 H53C 109.5
O10 C54 H54A 110.2
O10 C54 H54B 110.2
O10 C54 C55 107.5(6)
H54A C54 H54B 108.5
C55 C54 H54A 110.2
C55 C54 H54B 110.2
C54 C55 H55A 109.5
C54 C55 H55B 109.5
C54 C55 H55C 109.5
H55A C55 H55B 109.5
H55A C55 H55C 109.5
H55B C55 H55C 109.5
C21 C22A H22D 109.5
C21 C22A H22E 109.5
C21 C22A H22F 109.5
H22D C22A H22E 109.5
H22D C22A H22F 109.5
H22E C22A H22F 109.5
C58 O14A Ag2A 121.1(12)
C56 O12A Ag2A 108.4(9)

loop_
_geom_bond_atom_site_label_1
_geom_bond_atom_site_label_2
_geom_bond_distance
F1 C57 1.291(8)
F2 C57 1.289(8)
F3 C57 1.281(7)
F4 C59 1.273(14)
F5 C59 1.267(13)
F6 C59 1.320(15)
O11 C56 1.216(7)
O11 Ag1 2.188(5)
O11 Ag1A 2.502(7)
O12 C56 1.250(15)
O12 Ag2 2.317(15)
O13 C58 1.234(7)
O13 Ag1 2.209(5)
O13 Ag1A 2.326(8)
O14 C58 1.256(17)
O14 Ag2 2.150(16)
C56 C57 1.508(9)
C56 O12A 1.252(17)
C58 C59 1.527(9)
C58 O14A 1.28(2)
C59 F6A 1.253(14)
C59 F5A 1.301(13)
C59 F4A 1.282(15)
Ag1 Ag2 2.8955(10)
Ag1A Ag2A 2.830(6)
Ag2A O14A 2.21(2)
Ag2A O12A 2.447(18)
O1 C4 1.372(7)
O1 C8 1.403(7)
O2 C7 1.383(7)
O2 C10 1.421(7)
O3 C15 1.382(8)
O3 C19 1.419(8)
O4 C18 1.374(8)
O4 C21 1.419(8)
O5 C26 1.381(6)
O5 C30 1.415(7)
O6 C29 1.377(7)
O6 C32 1.430(7)
O7 C37 1.383(6)
O7 C41 1.415(7)
O8 C40 1.374(7)
O8 C43 1.410(7)
O9 C48 1.376(7)
O9 C52 1.433(7)
O10 C51 1.374(7)
O10 C54 1.432(7)
C1 H1A 0.9900
C1 H1B 0.9900
C1 C2 1.516(8)
C1 C49 1.518(8)
C2 C3 1.383(8)
C2 C7 1.403(8)
C3 H3 0.9500
C3 C4 1.386(8)
C4 C5 1.385(8)
C5 C6 1.379(8)
C5 C12 1.521(8)
C6 H6 0.9500
C6 C7 1.386(8)
C8 H8A 0.9900
C8 H8B 0.9900
C8 C9 1.496(8)
C9 H9A 0.9800
C9 H9B 0.9800
C9 H9C 0.9800
C10 H10A 0.9900
C10 H10B 0.9900
C10 C11 1.511(8)
C11 H11A 0.9800
C11 H11B 0.9800
C11 H11C 0.9800
C12 H12A 0.9900
C12 H12B 0.9900
C12 C13 1.509(8)
C13 C14 1.388(9)
C13 C18 1.383(8)
C14 H14 0.9500
C14 C15 1.383(8)
C15 C16 1.405(8)
C16 C17 1.385(8)
C16 C23 1.516(8)
C17 H17 0.9500
C17 C18 1.383(8)
C19 H19A 0.9900
C19 H19B 0.9900
C19 C20 1.504(10)
C20 H20A 0.9800
C20 H20B 0.9800
C20 H20C 0.9800
C21 H21A 0.9900
C21 H21B 0.9900
C21 H21C 0.9900
C21 H21D 0.9900
C21 C22 1.445(13)
C21 C22A 1.265(16)
C22 H22A 0.9800
C22 H22B 0.9800
C22 H22C 0.9800
C23 H23A 0.9900
C23 H23B 0.9900
C23 C24 1.520(8)
C24 C25 1.394(8)
C24 C29 1.390(8)
C25 H25 0.9500
C25 C26 1.393(8)
C26 C27 1.388(7)
C27 C28 1.383(8)
C27 C34 1.517(7)
C28 H28 0.9500
C28 C29 1.385(8)
C30 H30A 0.9900
C30 H30B 0.9900
C30 C31 1.496(8)
C31 H31A 0.9800
C31 H31B 0.9800
C31 H31C 0.9800
C32 H32A 0.9900
C32 H32B 0.9900
C32 C33 1.515(8)
C33 H33A 0.9800
C33 H33B 0.9800
C33 H33C 0.9800
C34 H34A 0.9900
C34 H34B 0.9900
C34 C35 1.517(7)
C35 C36 1.399(7)
C35 C40 1.388(8)
C36 H36 0.9500
C36 C37 1.392(7)
C37 C38 1.388(7)
C38 C39 1.390(8)
C38 C45 1.516(7)
C39 H39 0.9500
C39 C40 1.381(8)
C41 H41A 0.9900
C41 H41B 0.9900
C41 C42 1.510(9)
C42 H42A 0.9800
C42 H42B 0.9800
C42 H42C 0.9800
C43 H43A 0.9900
C43 H43B 0.9900
C43 C44 1.495(9)
C44 H44A 0.9800
C44 H44B 0.9800
C44 H44C 0.9800
C45 H45A 0.9900
C45 H45B 0.9900
C45 C46 1.512(8)
C46 C47 1.385(8)
C46 C51 1.399(8)
C47 H47 0.9500
C47 C48 1.386(8)
C48 C49 1.403(8)
C49 C50 1.385(8)
C50 H50 0.9500
C50 C51 1.387(8)
C52 H52A 0.9900
C52 H52B 0.9900
C52 C53 1.508(9)
C53 H53A 0.9800
C53 H53B 0.9800
C53 H53C 0.9800
C54 H54A 0.9900
C54 H54B 0.9900
C54 C55 1.495(10)
C55 H55A 0.9800
C55 H55B 0.9800
C55 H55C 0.9800
C22A H22D 0.9800
C22A H22E 0.9800
C22A H22F 0.9800
